data_4068686
loop_
_publ_author_name
'Wheaton, Craig A.'
'Ireland, Benjamin J.'
'Hayes, Paul G.'

_publ_section_title
;
 Activated Zinc Complexes Supported by a Neutral, Phosphinimine-Containing
 Ligand: Synthesis and Efficacy for the Polymerization of Lactide
;
_journal_issue 5
_journal_name_full Organometallics
_journal_page_first 1282
_journal_paper_doi 10.1021/om801034k
_journal_volume 28
_journal_year 2009
_chemical_formula_sum 'C40 H38 F3 N O4 P S'
_chemical_formula_weight 716.74
_chemical_name_systematic
; 
 ? 
;
_space_group_IT_number 2
_symmetry_cell_setting triclinic
_symmetry_space_group_name_Hall '-P 1'
_symmetry_space_group_name_H-M 'P -1'
_atom_sites_solution_hydrogens geom
_atom_sites_solution_primary direct
_atom_sites_solution_secondary difmap
_audit_creation_method SHELXL-97
_cell_angle_alpha 77.0560(10)
_cell_angle_beta 88.6580(10)
_cell_angle_gamma 87.1610(10)
_cell_formula_units_Z 2
_cell_length_a 9.2135(5)
_cell_length_b 10.9472(6)
_cell_length_c 18.2092(10)
_cell_measurement_temperature 173(2)
_cell_volume 1787.61(17)
_computing_structure_refinement 'SHELXL-97 (Sheldrick, 1997)'
_computing_structure_solution 'SHELXS-97 (Sheldrick, 1990)'
_diffrn_ambient_temperature 173(2)
_diffrn_measured_fraction_theta_full 0.997
_diffrn_measured_fraction_theta_max 0.997
_diffrn_radiation_monochromator graphite
_diffrn_radiation_source 'fine-focus sealed tube'
_diffrn_radiation_type MoK\a
_diffrn_radiation_wavelength 0.71073
_diffrn_reflns_av_R_equivalents 0.0146
_diffrn_reflns_av_sigmaI/netI 0.0157
_diffrn_reflns_limit_h_max 10
_diffrn_reflns_limit_h_min -10
_diffrn_reflns_limit_k_max 13
_diffrn_reflns_limit_k_min -13
_diffrn_reflns_limit_l_max 21
_diffrn_reflns_limit_l_min -21
_diffrn_reflns_number 17259
_diffrn_reflns_theta_full 25.03
_diffrn_reflns_theta_max 25.03
_diffrn_reflns_theta_min 1.91
_exptl_absorpt_coefficient_mu 0.194
_exptl_absorpt_correction_T_max 0.9464
_exptl_absorpt_correction_T_min 0.9103
_exptl_absorpt_correction_type multi-scan
_exptl_crystal_colour colorless
_exptl_crystal_density_diffrn 1.332
_exptl_crystal_density_method 'not measured'
_exptl_crystal_description block
_exptl_crystal_F_000 750
_exptl_crystal_size_max 0.50
_exptl_crystal_size_mid 0.39
_exptl_crystal_size_min 0.29
_refine_diff_density_max 0.796
_refine_diff_density_min -0.487
_refine_diff_density_rms 0.045
_refine_ls_extinction_method none
_refine_ls_goodness_of_fit_ref 1.023
_refine_ls_hydrogen_treatment mixed
_refine_ls_matrix_type full
_refine_ls_number_parameters 472
_refine_ls_number_reflns 6284
_refine_ls_number_restraints 6
_refine_ls_restrained_S_all 1.023
_refine_ls_R_factor_all 0.0463
_refine_ls_R_factor_gt 0.0422
_refine_ls_shift/su_max 0.001
_refine_ls_shift/su_mean 0.000
_refine_ls_structure_factor_coef Fsqd
_refine_ls_weighting_details 'calc w=1/[\s^2^(Fo^2^)+(0.0577P)^2^+1.3182P] where P=(Fo^2^+2Fc^2^)/3'
_refine_ls_weighting_scheme calc
_refine_ls_wR_factor_gt 0.1128
_refine_ls_wR_factor_ref 0.1166
_reflns_number_gt 5673
_reflns_number_total 6284
_reflns_threshold_expression >2sigma(I)
_cod_data_source_file om801034k_si_001.cif
_cod_data_source_block ph08030
_cod_original_sg_symbol_H-M P-1
_cod_database_code 4068686

loop_
_symmetry_equiv_pos_as_xyz
'x, y, z'
'-x, -y, -z'

loop_
_atom_site_label
_atom_site_type_symbol
_atom_site_fract_x
_atom_site_fract_y
_atom_site_fract_z
_atom_site_U_iso_or_equiv
_atom_site_adp_type
_atom_site_occupancy
_atom_site_symmetry_multiplicity
_atom_site_calc_flag
_atom_site_refinement_flags
_atom_site_disorder_assembly
_atom_site_disorder_group
P1 P 0.85694(5) 0.55406(4) 0.23030(2) 0.02314(13) Uani 1 1 d . . .
N1 N 0.69732(17) 0.62602(14) 0.21491(8) 0.0242(3) Uani 1 1 d . . .
H1N H 0.630(2) 0.581(2) 0.2118(12) 0.034(6) Uiso 1 1 d . . .
C12 C 0.9769(2) 0.88409(17) 0.32406(11) 0.0285(4) Uani 1 1 d . . .
C1S C 0.3544(3) -0.0053(3) 0.48874(14) 0.0545(6) Uani 1 1 d . . .
H1S H 0.2533 -0.0092 0.4809 0.065 Uiso 1 1 calc R . .
O1 O 0.92725(13) 0.77772(12) 0.30466(7) 0.0290(3) Uani 1 1 d . . .
C11 C 0.9155(2) 0.93789(19) 0.37973(12) 0.0359(4) Uani 1 1 d . . .
H11 H 0.8350 0.9034 0.4095 0.043 Uiso 1 1 calc R . .
C2S C 0.4373(2) 0.0718(2) 0.43528(13) 0.0476(5) Uani 1 1 d . . .
H2S H 0.3937 0.1212 0.3910 0.057 Uiso 1 1 calc R . .
C10 C 0.9784(2) 1.04530(19) 0.38963(12) 0.0394(5) Uani 1 1 d . . .
H10 H 0.9400 1.0862 0.4272 0.047 Uiso 1 1 calc R . .
C3S C 0.5833(3) 0.0765(3) 0.44666(14) 0.0509(6) Uani 1 1 d . . .
H3S H 0.6415 0.1288 0.4100 0.061 Uiso 1 1 calc R . .
C9 C 1.0969(2) 1.09498(18) 0.34590(12) 0.0379(5) Uani 1 1 d . . .
H9 H 1.1367 1.1692 0.3540 0.045 Uiso 1 1 calc R . .
C8 C 1.1574(2) 1.03866(18) 0.29111(12) 0.0356(4) Uani 1 1 d . . .
H8 H 1.2392 1.0723 0.2622 0.043 Uiso 1 1 calc R . .
C7 C 1.0953(2) 0.93066(17) 0.27919(10) 0.0291(4) Uani 1 1 d . . .
C6 C 1.11916(19) 0.84924(17) 0.22697(10) 0.0290(4) Uani 1 1 d . . .
C5 C 1.2181(2) 0.8415(2) 0.16885(11) 0.0359(4) Uani 1 1 d . . .
H5 H 1.2926 0.8998 0.1560 0.043 Uiso 1 1 calc R . .
C4 C 1.2053(2) 0.7472(2) 0.13041(12) 0.0389(5) Uani 1 1 d . . .
H4 H 1.2722 0.7410 0.0908 0.047 Uiso 1 1 calc R . .
C3 C 1.0970(2) 0.66099(19) 0.14828(11) 0.0331(4) Uani 1 1 d . . .
H3 H 1.0914 0.5974 0.1206 0.040 Uiso 1 1 calc R . .
C2 C 0.99606(19) 0.66600(16) 0.20617(10) 0.0262(4) Uani 1 1 d . . .
C1 C 1.01239(19) 0.76047(17) 0.24485(10) 0.0261(4) Uani 1 1 d . . .
C13 C 0.87020(19) 0.44514(16) 0.17002(10) 0.0264(4) Uani 1 1 d . . .
C14 C 0.9396(3) 0.3284(2) 0.19395(13) 0.0439(5) Uani 1 1 d . . .
H14 H 0.9780 0.3040 0.2433 0.053 Uiso 1 1 calc R . .
C15 C 0.9528(3) 0.2473(2) 0.14553(14) 0.0548(7) Uani 1 1 d . . .
H15 H 1.0004 0.1671 0.1620 0.066 Uiso 1 1 calc R . .
C16 C 0.8981(2) 0.2812(2) 0.07424(13) 0.0418(5) Uani 1 1 d . . .
H16 H 0.9086 0.2251 0.0413 0.050 Uiso 1 1 calc R . .
C17 C 0.8281(3) 0.3964(2) 0.05044(12) 0.0444(5) Uani 1 1 d . . .
H17 H 0.7895 0.4196 0.0011 0.053 Uiso 1 1 calc R . .
C18 C 0.8135(3) 0.47868(19) 0.09784(11) 0.0398(5) Uani 1 1 d . . .
H18 H 0.7648 0.5583 0.0811 0.048 Uiso 1 1 calc R . .
C19 C 0.8905(2) 0.46956(16) 0.32573(10) 0.0271(4) Uani 1 1 d . . .
C20 C 1.0247(2) 0.47338(19) 0.35847(12) 0.0365(4) Uani 1 1 d . . .
H20 H 1.0998 0.5202 0.3306 0.044 Uiso 1 1 calc R . .
C21 C 1.0477(3) 0.4084(2) 0.43209(13) 0.0489(6) Uani 1 1 d . . .
H21 H 1.1397 0.4095 0.4544 0.059 Uiso 1 1 calc R . .
C22 C 0.9383(3) 0.3423(2) 0.47303(12) 0.0494(6) Uani 1 1 d . . .
H22 H 0.9538 0.3007 0.5241 0.059 Uiso 1 1 calc R . .
C23 C 0.8069(3) 0.33610(19) 0.44045(12) 0.0432(5) Uani 1 1 d . . .
H23 H 0.7323 0.2893 0.4689 0.052 Uiso 1 1 calc R . .
C24 C 0.7822(2) 0.39761(18) 0.36627(11) 0.0339(4) Uani 1 1 d . . .
H24 H 0.6923 0.3908 0.3433 0.041 Uiso 1 1 calc R . .
C25 C 0.65565(18) 0.75109(16) 0.22457(10) 0.0243(4) Uani 1 1 d . . .
C26 C 0.58559(19) 0.76758(17) 0.29081(10) 0.0277(4) Uani 1 1 d . . .
C27 C 0.5529(2) 0.88999(19) 0.29833(11) 0.0363(5) Uani 1 1 d . . .
H27 H 0.5052 0.9033 0.3429 0.044 Uiso 1 1 calc R . .
C28 C 0.5885(2) 0.99177(19) 0.24262(13) 0.0411(5) Uani 1 1 d . . .
H28 H 0.5698 1.0744 0.2499 0.049 Uiso 1 1 calc R . .
C29 C 0.6513(2) 0.97378(18) 0.17618(12) 0.0376(5) Uani 1 1 d . . .
H29 H 0.6728 1.0446 0.1374 0.045 Uiso 1 1 calc R . .
C30 C 0.68396(19) 0.85379(17) 0.16485(10) 0.0280(4) Uani 1 1 d . . .
C31 C 0.5428(2) 0.65946(19) 0.35432(10) 0.0315(4) Uani 1 1 d . . .
H31 H 0.5760 0.5797 0.3397 0.038 Uiso 1 1 calc R . .
C32 C 0.6179(3) 0.6625(2) 0.42790(12) 0.0465(5) Uani 1 1 d . . .
H32A H 0.7234 0.6622 0.4197 0.070 Uiso 1 1 calc R . .
H32B H 0.5932 0.5886 0.4667 0.070 Uiso 1 1 calc R . .
H32C H 0.5853 0.7387 0.4444 0.070 Uiso 1 1 calc R . .
C33 C 0.3776(2) 0.6582(2) 0.36466(13) 0.0480(6) Uani 1 1 d . . .
H33A H 0.3419 0.7356 0.3789 0.072 Uiso 1 1 calc R . .
H33B H 0.3523 0.5858 0.4044 0.072 Uiso 1 1 calc R . .
H33C H 0.3329 0.6525 0.3173 0.072 Uiso 1 1 calc R . .
C34 C 0.7358(2) 0.83486(18) 0.08818(10) 0.0321(4) Uani 1 1 d . . .
H34 H 0.8003 0.7569 0.0968 0.038 Uiso 1 1 calc R . .
C35 C 0.8233(3) 0.9416(2) 0.04326(14) 0.0545(6) Uani 1 1 d . . .
H35A H 0.7602 1.0177 0.0295 0.082 Uiso 1 1 calc R . .
H35B H 0.8626 0.9187 -0.0026 0.082 Uiso 1 1 calc R . .
H35C H 0.9034 0.9571 0.0739 0.082 Uiso 1 1 calc R . .
C36 C 0.6049(3) 0.8121(3) 0.04381(13) 0.0522(6) Uani 1 1 d . . .
H36A H 0.5558 0.7382 0.0719 0.078 Uiso 1 1 calc R . .
H36B H 0.6378 0.7978 -0.0053 0.078 Uiso 1 1 calc R . .
H36C H 0.5371 0.8855 0.0363 0.078 Uiso 1 1 calc R . .
S1 S 0.40561(6) 0.38204(5) 0.22784(3) 0.04205(15) Uani 1 1 d D . .
O2 O 0.2664(3) 0.3617(3) 0.26084(14) 0.0849(9) Uani 0.944(3) 1 d PD A 1
O3 O 0.5250(3) 0.3063(2) 0.26361(13) 0.0891(9) Uani 0.944(3) 1 d PD A 1
O4 O 0.4385(2) 0.51087(17) 0.20253(14) 0.0700(7) Uani 0.944(3) 1 d PD A 1
O2B O 0.292(4) 0.485(3) 0.229(2) 0.085(13) Uiso 0.056(3) 1 d PD A 2
O3B O 0.359(3) 0.265(2) 0.2674(16) 0.051(8) Uiso 0.056(3) 1 d PD A 2
O4B O 0.538(3) 0.415(2) 0.2468(15) 0.043(8) Uiso 0.056(3) 1 d PD A 2
C37 C 0.3910(3) 0.3326(3) 0.13972(14) 0.0524(6) Uani 1 1 d . A .
F1 F 0.2861(3) 0.39432(18) 0.09782(11) 0.0998(7) Uani 1 1 d . . .
F2 F 0.5108(3) 0.3373(3) 0.10193(14) 0.1383(12) Uani 1 1 d . . .
F3 F 0.3560(2) 0.21257(15) 0.15050(9) 0.0772(5) Uani 1 1 d . . .

loop_
_atom_site_aniso_label
_atom_site_aniso_U_11
_atom_site_aniso_U_22
_atom_site_aniso_U_33
_atom_site_aniso_U_23
_atom_site_aniso_U_13
_atom_site_aniso_U_12
P1 0.0253(2) 0.0207(2) 0.0234(2) -0.00489(17) 0.00036(17) -0.00015(17)
N1 0.0245(8) 0.0209(7) 0.0274(8) -0.0054(6) 0.0003(6) -0.0024(6)
C12 0.0283(9) 0.0237(9) 0.0336(10) -0.0058(7) -0.0052(7) -0.0016(7)
C1S 0.0357(12) 0.0838(19) 0.0494(14) -0.0257(13) -0.0011(10) -0.0055(12)
O1 0.0281(7) 0.0280(7) 0.0327(7) -0.0106(5) 0.0049(5) -0.0057(5)
C11 0.0344(11) 0.0345(10) 0.0401(11) -0.0108(9) -0.0004(8) -0.0027(8)
C2S 0.0441(13) 0.0605(15) 0.0430(12) -0.0229(11) -0.0012(10) 0.0022(11)
C10 0.0435(12) 0.0337(11) 0.0440(12) -0.0156(9) -0.0069(9) 0.0026(9)
C3S 0.0457(13) 0.0669(16) 0.0456(13) -0.0227(12) 0.0034(10) -0.0118(11)
C9 0.0421(11) 0.0266(10) 0.0456(12) -0.0076(9) -0.0140(9) -0.0035(8)
C8 0.0339(10) 0.0306(10) 0.0399(11) -0.0008(8) -0.0081(8) -0.0080(8)
C7 0.0274(9) 0.0267(9) 0.0312(10) -0.0015(7) -0.0058(7) -0.0010(7)
C6 0.0261(9) 0.0284(9) 0.0303(9) -0.0009(7) -0.0041(7) -0.0024(7)
C5 0.0286(10) 0.0409(11) 0.0360(10) -0.0027(9) 0.0038(8) -0.0099(8)
C4 0.0323(11) 0.0490(12) 0.0350(11) -0.0090(9) 0.0107(8) -0.0053(9)
C3 0.0305(10) 0.0368(10) 0.0326(10) -0.0099(8) 0.0038(8) -0.0006(8)
C2 0.0242(9) 0.0256(9) 0.0276(9) -0.0035(7) 0.0000(7) 0.0003(7)
C1 0.0229(9) 0.0269(9) 0.0272(9) -0.0032(7) -0.0001(7) -0.0006(7)
C13 0.0277(9) 0.0237(9) 0.0286(9) -0.0077(7) 0.0009(7) 0.0000(7)
C14 0.0585(14) 0.0327(11) 0.0428(12) -0.0144(9) -0.0208(10) 0.0129(10)
C15 0.0755(17) 0.0341(12) 0.0586(15) -0.0208(11) -0.0260(13) 0.0223(11)
C16 0.0516(13) 0.0353(11) 0.0437(12) -0.0208(9) -0.0046(10) 0.0047(9)
C17 0.0658(15) 0.0401(12) 0.0285(10) -0.0120(9) -0.0060(10) 0.0102(10)
C18 0.0597(14) 0.0294(10) 0.0291(10) -0.0066(8) -0.0040(9) 0.0124(9)
C19 0.0341(10) 0.0230(9) 0.0245(9) -0.0068(7) -0.0021(7) 0.0032(7)
C20 0.0396(11) 0.0328(10) 0.0376(11) -0.0086(8) -0.0089(9) 0.0003(8)
C21 0.0593(15) 0.0460(13) 0.0411(12) -0.0079(10) -0.0228(11) 0.0014(11)
C22 0.0821(18) 0.0369(12) 0.0274(11) -0.0041(9) -0.0122(11) 0.0047(11)
C23 0.0642(15) 0.0296(10) 0.0326(11) -0.0012(8) 0.0062(10) -0.0005(10)
C24 0.0389(11) 0.0273(10) 0.0336(10) -0.0032(8) -0.0002(8) 0.0001(8)
C25 0.0225(8) 0.0227(9) 0.0279(9) -0.0062(7) -0.0025(7) 0.0016(7)
C26 0.0250(9) 0.0294(9) 0.0287(9) -0.0073(8) -0.0018(7) 0.0017(7)
C27 0.0384(11) 0.0374(11) 0.0355(11) -0.0151(9) 0.0018(8) 0.0063(9)
C28 0.0498(13) 0.0267(10) 0.0483(12) -0.0136(9) -0.0005(10) 0.0069(9)
C29 0.0446(12) 0.0237(9) 0.0412(11) -0.0012(8) 0.0005(9) 0.0003(8)
C30 0.0265(9) 0.0260(9) 0.0304(9) -0.0040(7) -0.0003(7) 0.0002(7)
C31 0.0311(10) 0.0361(10) 0.0259(9) -0.0047(8) 0.0026(7) -0.0001(8)
C32 0.0528(14) 0.0547(14) 0.0295(11) -0.0029(10) -0.0047(9) -0.0054(11)
C33 0.0364(12) 0.0596(15) 0.0413(12) 0.0024(11) 0.0065(9) -0.0039(10)
C34 0.0362(10) 0.0281(9) 0.0285(10) -0.0001(8) 0.0035(8) 0.0014(8)
C35 0.0652(16) 0.0450(13) 0.0479(14) 0.0004(11) 0.0226(12) -0.0105(11)
C36 0.0539(14) 0.0676(16) 0.0370(12) -0.0163(11) -0.0045(10) 0.0017(12)
S1 0.0430(3) 0.0365(3) 0.0496(3) -0.0154(2) -0.0039(2) -0.0023(2)
O2 0.0765(15) 0.109(2) 0.0908(17) -0.0625(15) 0.0384(13) -0.0517(14)
O3 0.115(2) 0.0779(17) 0.0829(16) -0.0395(13) -0.0583(15) 0.0401(14)
O4 0.0553(12) 0.0423(11) 0.1159(18) -0.0211(11) -0.0180(11) -0.0131(9)
C37 0.0534(14) 0.0603(16) 0.0405(13) -0.0036(11) -0.0030(11) -0.0077(12)
F1 0.1385(18) 0.0760(12) 0.0803(12) -0.0053(10) -0.0638(13) 0.0132(12)
F2 0.0995(16) 0.246(3) 0.1055(17) -0.106(2) 0.0529(14) -0.0758(19)
F3 0.1237(15) 0.0535(9) 0.0596(10) -0.0223(8) -0.0127(9) -0.0054(9)

loop_
_atom_type_symbol
_atom_type_description
_atom_type_scat_dispersion_real
_atom_type_scat_dispersion_imag
_atom_type_scat_source
C C 0.0033 0.0016 'International Tables Vol C Tables 4.2.6.8 and 6.1.1.4'
H H 0.0000 0.0000 'International Tables Vol C Tables 4.2.6.8 and 6.1.1.4'
N N 0.0061 0.0033 'International Tables Vol C Tables 4.2.6.8 and 6.1.1.4'
O O 0.0106 0.0060 'International Tables Vol C Tables 4.2.6.8 and 6.1.1.4'
F F 0.0171 0.0103 'International Tables Vol C Tables 4.2.6.8 and 6.1.1.4'
P P 0.1023 0.0942 'International Tables Vol C Tables 4.2.6.8 and 6.1.1.4'
S S 0.1246 0.1234 'International Tables Vol C Tables 4.2.6.8 and 6.1.1.4'

loop_
_geom_angle_atom_site_label_1
_geom_angle_atom_site_label_2
_geom_angle_atom_site_label_3
_geom_angle
_geom_angle_site_symmetry_1
_geom_angle_site_symmetry_3
N1 P1 C13 105.90(8) . .
N1 P1 C2 109.59(8) . .
C13 P1 C2 110.16(8) . .
N1 P1 C19 115.96(8) . .
C13 P1 C19 108.61(8) . .
C2 P1 C19 106.57(8) . .
C25 N1 P1 126.83(13) . .
C25 N1 H1N 115.7(16) . .
P1 N1 H1N 115.6(15) . .
C11 C12 O1 124.39(17) . .
C11 C12 C7 124.27(18) . .
O1 C12 C7 111.33(16) . .
C3S C1S C2S 120.7(2) 2_656 .
C3S C1S H1S 119.7 2_656 .
C2S C1S H1S 119.7 . .
C1 O1 C12 105.52(14) . .
C12 C11 C10 115.87(19) . .
C12 C11 H11 122.1 . .
C10 C11 H11 122.1 . .
C3S C2S C1S 119.4(2) . .
C3S C2S H2S 120.3 . .
C1S C2S H2S 120.3 . .
C11 C10 C9 121.7(2) . .
C11 C10 H10 119.2 . .
C9 C10 H10 119.2 . .
C2S C3S C1S 120.0(2) . 2_656
C2S C3S H3S 120.0 . .
C1S C3S H3S 120.0 2_656 .
C8 C9 C10 121.40(18) . .
C8 C9 H9 119.3 . .
C10 C9 H9 119.3 . .
C9 C8 C7 118.32(19) . .
C9 C8 H8 120.8 . .
C7 C8 H8 120.8 . .
C12 C7 C8 118.47(18) . .
C12 C7 C6 105.68(16) . .
C8 C7 C6 135.81(18) . .
C5 C6 C1 118.91(18) . .
C5 C6 C7 135.66(18) . .
C1 C6 C7 105.43(16) . .
C4 C5 C6 118.53(18) . .
C4 C5 H5 120.7 . .
C6 C5 H5 120.7 . .
C5 C4 C3 121.68(18) . .
C5 C4 H4 119.2 . .
C3 C4 H4 119.2 . .
C4 C3 C2 121.30(18) . .
C4 C3 H3 119.4 . .
C2 C3 H3 119.4 . .
C1 C2 C3 116.03(17) . .
C1 C2 P1 122.35(13) . .
C3 C2 P1 121.60(14) . .
O1 C1 C2 124.49(16) . .
O1 C1 C6 111.99(16) . .
C2 C1 C6 123.52(17) . .
C14 C13 C18 119.40(17) . .
C14 C13 P1 120.58(15) . .
C18 C13 P1 120.00(14) . .
C13 C14 C15 119.60(19) . .
C13 C14 H14 120.2 . .
C15 C14 H14 120.2 . .
C16 C15 C14 120.8(2) . .
C16 C15 H15 119.6 . .
C14 C15 H15 119.6 . .
C15 C16 C17 119.87(19) . .
C15 C16 H16 120.1 . .
C17 C16 H16 120.1 . .
C16 C17 C18 120.3(2) . .
C16 C17 H17 119.8 . .
C18 C17 H17 119.8 . .
C17 C18 C13 120.01(18) . .
C17 C18 H18 120.0 . .
C13 C18 H18 120.0 . .
C20 C19 C24 119.91(18) . .
C20 C19 P1 120.47(15) . .
C24 C19 P1 119.60(14) . .
C21 C20 C19 119.5(2) . .
C21 C20 H20 120.3 . .
C19 C20 H20 120.3 . .
C22 C21 C20 120.4(2) . .
C22 C21 H21 119.8 . .
C20 C21 H21 119.8 . .
C23 C22 C21 120.3(2) . .
C23 C22 H22 119.9 . .
C21 C22 H22 119.9 . .
C22 C23 C24 120.5(2) . .
C22 C23 H23 119.8 . .
C24 C23 H23 119.8 . .
C23 C24 C19 119.3(2) . .
C23 C24 H24 120.3 . .
C19 C24 H24 120.3 . .
C26 C25 C30 121.46(16) . .
C26 C25 N1 120.31(15) . .
C30 C25 N1 118.21(15) . .
C27 C26 C25 117.92(17) . .
C27 C26 C31 118.68(17) . .
C25 C26 C31 123.40(16) . .
C28 C27 C26 121.36(18) . .
C28 C27 H27 119.3 . .
C26 C27 H27 119.3 . .
C27 C28 C29 119.93(18) . .
C27 C28 H28 120.0 . .
C29 C28 H28 120.0 . .
C28 C29 C30 121.25(18) . .
C28 C29 H29 119.4 . .
C30 C29 H29 119.4 . .
C29 C30 C25 117.83(17) . .
C29 C30 C34 120.64(17) . .
C25 C30 C34 121.31(16) . .
C26 C31 C33 110.85(16) . .
C26 C31 C32 111.61(17) . .
C33 C31 C32 111.34(17) . .
C26 C31 H31 107.6 . .
C33 C31 H31 107.6 . .
C32 C31 H31 107.6 . .
C31 C32 H32A 109.5 . .
C31 C32 H32B 109.5 . .
H32A C32 H32B 109.5 . .
C31 C32 H32C 109.5 . .
H32A C32 H32C 109.5 . .
H32B C32 H32C 109.5 . .
C31 C33 H33A 109.5 . .
C31 C33 H33B 109.5 . .
H33A C33 H33B 109.5 . .
C31 C33 H33C 109.5 . .
H33A C33 H33C 109.5 . .
H33B C33 H33C 109.5 . .
C30 C34 C35 114.01(17) . .
C30 C34 C36 109.01(16) . .
C35 C34 C36 111.18(19) . .
C30 C34 H34 107.5 . .
C35 C34 H34 107.5 . .
C36 C34 H34 107.5 . .
C34 C35 H35A 109.5 . .
C34 C35 H35B 109.5 . .
H35A C35 H35B 109.5 . .
C34 C35 H35C 109.5 . .
H35A C35 H35C 109.5 . .
H35B C35 H35C 109.5 . .
C34 C36 H36A 109.5 . .
C34 C36 H36B 109.5 . .
H36A C36 H36B 109.5 . .
C34 C36 H36C 109.5 . .
H36A C36 H36C 109.5 . .
H36B C36 H36C 109.5 . .
O4B S1 O3B 116.3(15) . .
O4B S1 O2 138.4(11) . .
O3B S1 O2 55.5(12) . .
O4B S1 O3 49.7(11) . .
O3B S1 O3 69.6(12) . .
O2 S1 O3 118.01(18) . .
O4B S1 O4 63.4(11) . .
O3B S1 O4 166.4(12) . .
O2 S1 O4 114.73(15) . .
O3 S1 O4 112.84(14) . .
O4B S1 O2B 111.1(18) . .
O3B S1 O2B 111.7(18) . .
O2 S1 O2B 56.3(15) . .
O3 S1 O2B 148.8(16) . .
O4 S1 O2B 58.8(15) . .
O4B S1 C37 118.1(11) . .
O3B S1 C37 90.0(12) . .
O2 S1 C37 103.14(12) . .
O3 S1 C37 103.27(13) . .
O4 S1 C37 102.10(13) . .
O2B S1 C37 107.9(16) . .
F2 C37 F1 110.6(3) . .
F2 C37 F3 104.0(3) . .
F1 C37 F3 103.8(2) . .
F2 C37 S1 113.35(19) . .
F1 C37 S1 112.2(2) . .
F3 C37 S1 112.17(17) . .

loop_
_geom_bond_atom_site_label_1
_geom_bond_atom_site_label_2
_geom_bond_distance
_geom_bond_site_symmetry_2
P1 N1 1.6333(15) .
P1 C13 1.7910(18) .
P1 C2 1.7959(18) .
P1 C19 1.8021(18) .
N1 C25 1.451(2) .
N1 H1N 0.82(2) .
C12 C11 1.379(3) .
C12 O1 1.391(2) .
C12 C7 1.395(3) .
C1S C3S 1.378(4) 2_656
C1S C2S 1.380(4) .
C1S H1S 0.9500 .
O1 C1 1.369(2) .
C11 C10 1.385(3) .
C11 H11 0.9500 .
C2S C3S 1.371(3) .
C2S H2S 0.9500 .
C10 C9 1.394(3) .
C10 H10 0.9500 .
C3S C1S 1.378(4) 2_656
C3S H3S 0.9500 .
C9 C8 1.379(3) .
C9 H9 0.9500 .
C8 C7 1.400(3) .
C8 H8 0.9500 .
C7 C6 1.448(3) .
C6 C5 1.395(3) .
C6 C1 1.399(3) .
C5 C4 1.382(3) .
C5 H5 0.9500 .
C4 C3 1.390(3) .
C4 H4 0.9500 .
C3 C2 1.398(3) .
C3 H3 0.9500 .
C2 C1 1.391(3) .
C13 C14 1.384(3) .
C13 C18 1.390(3) .
C14 C15 1.384(3) .
C14 H14 0.9500 .
C15 C16 1.369(3) .
C15 H15 0.9500 .
C16 C17 1.371(3) .
C16 H16 0.9500 .
C17 C18 1.381(3) .
C17 H17 0.9500 .
C18 H18 0.9500 .
C19 C20 1.391(3) .
C19 C24 1.395(3) .
C20 C21 1.385(3) .
C20 H20 0.9500 .
C21 C22 1.375(4) .
C21 H21 0.9500 .
C22 C23 1.372(3) .
C22 H22 0.9500 .
C23 C24 1.386(3) .
C23 H23 0.9500 .
C24 H24 0.9500 .
C25 C26 1.398(3) .
C25 C30 1.408(3) .
C26 C27 1.395(3) .
C26 C31 1.518(3) .
C27 C28 1.376(3) .
C27 H27 0.9500 .
C28 C29 1.378(3) .
C28 H28 0.9500 .
C29 C30 1.392(3) .
C29 H29 0.9500 .
C30 C34 1.519(3) .
C31 C33 1.530(3) .
C31 C32 1.530(3) .
C31 H31 1.0000 .
C32 H32A 0.9800 .
C32 H32B 0.9800 .
C32 H32C 0.9800 .
C33 H33A 0.9800 .
C33 H33B 0.9800 .
C33 H33C 0.9800 .
C34 C35 1.523(3) .
C34 C36 1.528(3) .
C34 H34 1.0000 .
C35 H35A 0.9800 .
C35 H35B 0.9800 .
C35 H35C 0.9800 .
C36 H36A 0.9800 .
C36 H36B 0.9800 .
C36 H36C 0.9800 .
S1 O4B 1.36(2) .
S1 O3B 1.40(2) .
S1 O2 1.410(2) .
S1 O3 1.423(2) .
S1 O4 1.4276(19) .
S1 O2B 1.50(3) .
S1 C37 1.814(3) .
C37 F2 1.285(3) .
C37 F1 1.308(3) .
C37 F3 1.339(3) .

loop_
_geom_hbond_atom_site_label_D
_geom_hbond_atom_site_label_H
_geom_hbond_atom_site_label_A
_geom_hbond_distance_DH
_geom_hbond_distance_HA
_geom_hbond_distance_DA
_geom_hbond_angle_DHA
N1 H1N O4 0.82(2) 1.98(2) 2.789(2) 166(2)

loop_
_geom_torsion_atom_site_label_1
_geom_torsion_atom_site_label_2
_geom_torsion_atom_site_label_3
_geom_torsion_atom_site_label_4
_geom_torsion
_geom_torsion_site_symmetry_1
_geom_torsion_site_symmetry_4
C13 P1 N1 C25 -153.36(14) . .
C2 P1 N1 C25 -34.55(17) . .
C19 P1 N1 C25 86.12(16) . .
C11 C12 O1 C1 176.73(18) . .
C7 C12 O1 C1 -2.32(19) . .
O1 C12 C11 C10 -178.62(17) . .
C7 C12 C11 C10 0.3(3) . .
C3S C1S C2S C3S 0.5(4) 2_656 .
C12 C11 C10 C9 -0.2(3) . .
C1S C2S C3S C1S -0.5(4) . 2_656
C11 C10 C9 C8 -0.5(3) . .
C10 C9 C8 C7 1.1(3) . .
C11 C12 C7 C8 0.3(3) . .
O1 C12 C7 C8 179.38(16) . .
C11 C12 C7 C6 -177.69(18) . .
O1 C12 C7 C6 1.4(2) . .
C9 C8 C7 C12 -1.0(3) . .
C9 C8 C7 C6 176.2(2) . .
C12 C7 C6 C5 -179.1(2) . .
C8 C7 C6 C5 3.4(4) . .
C12 C7 C6 C1 0.13(19) . .
C8 C7 C6 C1 -177.4(2) . .
C1 C6 C5 C4 0.9(3) . .
C7 C6 C5 C4 -179.9(2) . .
C6 C5 C4 C3 0.1(3) . .
C5 C4 C3 C2 -0.1(3) . .
C4 C3 C2 C1 -0.9(3) . .
C4 C3 C2 P1 -179.33(15) . .
N1 P1 C2 C1 64.86(17) . .
C13 P1 C2 C1 -179.01(14) . .
C19 P1 C2 C1 -61.36(17) . .
N1 P1 C2 C3 -116.80(16) . .
C13 P1 C2 C3 -0.66(18) . .
C19 P1 C2 C3 116.99(16) . .
C12 O1 C1 C2 -177.79(17) . .
C12 O1 C1 C6 2.42(19) . .
C3 C2 C1 O1 -177.80(16) . .
P1 C2 C1 O1 0.6(3) . .
C3 C2 C1 C6 2.0(3) . .
P1 C2 C1 C6 -179.61(14) . .
C5 C6 C1 O1 177.77(16) . .
C7 C6 C1 O1 -1.6(2) . .
C5 C6 C1 C2 -2.0(3) . .
C7 C6 C1 C2 178.60(16) . .
N1 P1 C13 C14 -143.19(17) . .
C2 P1 C13 C14 98.38(18) . .
C19 P1 C13 C14 -18.0(2) . .
N1 P1 C13 C18 38.33(18) . .
C2 P1 C13 C18 -80.10(18) . .
C19 P1 C13 C18 163.52(16) . .
C18 C13 C14 C15 0.6(3) . .
P1 C13 C14 C15 -177.9(2) . .
C13 C14 C15 C16 0.0(4) . .
C14 C15 C16 C17 -0.6(4) . .
C15 C16 C17 C18 0.5(4) . .
C16 C17 C18 C13 0.1(4) . .
C14 C13 C18 C17 -0.7(3) . .
P1 C13 C18 C17 177.79(18) . .
N1 P1 C19 C20 -138.97(15) . .
C13 P1 C19 C20 101.98(16) . .
C2 P1 C19 C20 -16.68(18) . .
N1 P1 C19 C24 42.51(18) . .
C13 P1 C19 C24 -76.54(16) . .
C2 P1 C19 C24 164.79(15) . .
C24 C19 C20 C21 -1.9(3) . .
P1 C19 C20 C21 179.56(16) . .
C19 C20 C21 C22 -1.1(3) . .
C20 C21 C22 C23 2.5(4) . .
C21 C22 C23 C24 -0.8(3) . .
C22 C23 C24 C19 -2.2(3) . .
C20 C19 C24 C23 3.5(3) . .
P1 C19 C24 C23 -177.92(15) . .
P1 N1 C25 C26 -96.87(19) . .
P1 N1 C25 C30 84.93(19) . .
C30 C25 C26 C27 -4.3(3) . .
N1 C25 C26 C27 177.60(16) . .
C30 C25 C26 C31 175.37(17) . .
N1 C25 C26 C31 -2.8(3) . .
C25 C26 C27 C28 -0.1(3) . .
C31 C26 C27 C28 -179.78(19) . .
C26 C27 C28 C29 3.2(3) . .
C27 C28 C29 C30 -1.9(3) . .
C28 C29 C30 C25 -2.3(3) . .
C28 C29 C30 C34 172.42(19) . .
C26 C25 C30 C29 5.5(3) . .
N1 C25 C30 C29 -176.38(16) . .
C26 C25 C30 C34 -169.24(17) . .
N1 C25 C30 C34 8.9(3) . .
C27 C26 C31 C33 63.6(2) . .
C25 C26 C31 C33 -116.1(2) . .
C27 C26 C31 C32 -61.2(2) . .
C25 C26 C31 C32 119.2(2) . .
C29 C30 C34 C35 31.5(3) . .
C25 C30 C34 C35 -153.99(19) . .
C29 C30 C34 C36 -93.4(2) . .
C25 C30 C34 C36 81.1(2) . .
O4B S1 C37 F2 -1.9(13) . .
O3B S1 C37 F2 -122.0(12) . .
O2 S1 C37 F2 -176.4(3) . .
O3 S1 C37 F2 -53.0(3) . .
O4 S1 C37 F2 64.3(3) . .
O2B S1 C37 F2 125.1(16) . .
O4B S1 C37 F1 -128.1(13) . .
O3B S1 C37 F1 111.8(12) . .
O2 S1 C37 F1 57.4(2) . .
O3 S1 C37 F1 -179.2(2) . .
O4 S1 C37 F1 -61.9(2) . .
O2B S1 C37 F1 -1.1(16) . .
O4B S1 C37 F3 115.5(13) . .
O3B S1 C37 F3 -4.6(12) . .
O2 S1 C37 F3 -59.0(2) . .
O3 S1 C37 F3 64.4(2) . .
O4 S1 C37 F3 -178.32(19) . .
O2B S1 C37 F3 -117.5(15) . .
